data_7709718
loop_
_publ_author_name
'Carrasco, Carlos J.'
'Montilla, Francisco'
'Alvarez Gonz\'alez, Eleuterio'
'Galindo, Agustin'
'P\'erez-Aranda, Mar\'ia'
'Pajuelo, Eloisa'
'Alcudia, Ana'

_publ_section_title
;
 Homochiral imidazolium-based dicarboxylate silver(I) compounds:
 synthesis, characterisation and antimicrobial properties
;
_journal_name_full 'Dalton Transactions'
_journal_paper_doi 10.1039/D1DT04213K
_journal_year 2022
_chemical_absolute_configuration rmad
_chemical_formula_moiety 'C13 H19 Ag N2 O4'
_chemical_formula_sum 'C13 H19 Ag N2 O4'
_chemical_formula_weight 375.17
_space_group_crystal_system tetragonal
_space_group_IT_number 78
_space_group_name_Hall 'P 4cw'
_space_group_name_H-M_alt 'P 43'
_atom_sites_solution_hydrogens geom
_audit_creation_method SHELXL-2018/3
_audit_update_record
;
2022-03-08 deposited with the CCDC.	2022-03-10 downloaded from the CCDC.
;
_cell_angle_alpha 90
_cell_angle_beta 90
_cell_angle_gamma 90
_cell_formula_units_Z 4
_cell_length_a 10.9697(5)
_cell_length_b 10.9697(5)
_cell_length_c 11.8981(7)
_cell_measurement_reflns_used 9807
_cell_measurement_temperature 193(2)
_cell_measurement_theta_max 30.50
_cell_measurement_theta_min 2.53
_cell_volume 1431.75(12)
_computing_cell_refinement 'Bruker SAINT'
_computing_data_collection 'Bruker APEX2'
_computing_data_reduction 'Bruker SAINT'
_computing_molecular_graphics 'Bruker SHELXTL'
_computing_publication_material 'Bruker SHELXTL'
_computing_structure_refinement 'SHELXL-2018/3 (Sheldrick, 2018)'
_computing_structure_solution 'SHELXS-97 (Sheldrick 2008)'
_diffrn_ambient_temperature 193(2)
_diffrn_detector_area_resol_mean 7.37
_diffrn_measured_fraction_theta_full 0.907
_diffrn_measured_fraction_theta_max 0.931
_diffrn_measurement_device_type
; 
 Bruker-AXS, D8 QUEST ECO, PHOTON II area detector 
;
_diffrn_measurement_method 'phi and omega scans with narrow frames'
_diffrn_radiation_monochromator graphite
_diffrn_radiation_type MoK\a
_diffrn_radiation_wavelength 0.71073
_diffrn_reflns_av_R_equivalents 0.0288
_diffrn_reflns_av_unetI/netI 0.0249
_diffrn_reflns_Laue_measured_fraction_full 0.907
_diffrn_reflns_Laue_measured_fraction_max 0.931
_diffrn_reflns_limit_h_max 15
_diffrn_reflns_limit_h_min -15
_diffrn_reflns_limit_k_max 15
_diffrn_reflns_limit_k_min -15
_diffrn_reflns_limit_l_max 17
_diffrn_reflns_limit_l_min -16
_diffrn_reflns_number 23660
_diffrn_reflns_point_group_measured_fraction_full 0.791
_diffrn_reflns_point_group_measured_fraction_max 0.763
_diffrn_reflns_theta_full 25.242
_diffrn_reflns_theta_max 30.527
_diffrn_reflns_theta_min 2.525
_diffrn_source 'I\mS microfocus'
_exptl_absorpt_coefficient_mu 1.422
_exptl_absorpt_correction_T_max 0.7461
_exptl_absorpt_correction_T_min 0.6489
_exptl_absorpt_correction_type multi-scan
_exptl_absorpt_process_details
;
program SADABS, Bruker (2001).
;
_exptl_crystal_colour brown
_exptl_crystal_density_diffrn 1.740
_exptl_crystal_description plate
_exptl_crystal_F_000 760
_exptl_crystal_size_max 0.500
_exptl_crystal_size_mid 0.450
_exptl_crystal_size_min 0.400
_refine_diff_density_max 0.655
_refine_diff_density_min -0.616
_refine_diff_density_rms 0.052
_refine_ls_abs_structure_details
; 
 Flack x determined using 1183 quotients [(I+)-(I-)]/[(I+)+(I-)] 
 (Parsons, Flack and Wagner, Acta Cryst. B69 (2013) 249-259). 
;
_refine_ls_abs_structure_Flack -0.005(8)
_refine_ls_extinction_method none
_refine_ls_goodness_of_fit_ref 1.039
_refine_ls_hydrogen_treatment constr
_refine_ls_matrix_type full
_refine_ls_number_parameters 185
_refine_ls_number_reflns 3329
_refine_ls_number_restraints 1
_refine_ls_restrained_S_all 1.039
_refine_ls_R_factor_all 0.0185
_refine_ls_R_factor_gt 0.0183
_refine_ls_shift/su_max 0.001
_refine_ls_shift/su_mean 0.000
_refine_ls_structure_factor_coef Fsqd
_refine_ls_weighting_details 'w=1/[\s^2^(Fo^2^)+(0.0311P)^2^+0.3584P] where P=(Fo^2^+2Fc^2^)/3'
_refine_ls_weighting_scheme calc
_refine_ls_wR_factor_gt 0.0509
_refine_ls_wR_factor_ref 0.0510
_reflns_Friedel_coverage 0.570
_reflns_Friedel_fraction_full 0.662
_reflns_Friedel_fraction_max 0.580
_reflns_number_gt 3300
_reflns_number_total 3329
_reflns_threshold_expression 'I > 2\s(I)'
_cod_data_source_file d1dt04213k2.cif
_cod_data_source_block Twoc_
_cod_original_cell_volume 1431.75(16)
_cod_database_code 7709718
_shelx_shelxl_version_number 2018/3
_shelx_space_group_comment
; 
The symmetry employed for this shelxl refinement is uniquely defined 
by the following loop, which should always be used as a source of 
symmetry information in preference to the above space-group names. 
They are only intended as comments. 
;
_shelx_estimated_absorpt_t_min 0.537
_shelx_estimated_absorpt_t_max 0.600

loop_
_space_group_symop_operation_xyz
'x, y, z'
'-x, -y, z+1/2'
'-y, x, z+3/4'
'y, -x, z+1/4'

loop_
_atom_site_label
_atom_site_type_symbol
_atom_site_fract_x
_atom_site_fract_y
_atom_site_fract_z
_atom_site_U_iso_or_equiv
_atom_site_adp_type
_atom_site_occupancy
_atom_site_site_symmetry_order
_atom_site_calc_flag
_atom_site_refinement_flags_posn
_atom_site_refinement_flags_adp
_atom_site_refinement_flags_occupancy
_atom_site_disorder_assembly
_atom_site_disorder_group
Ag1 Ag 0.51335(2) 0.61003(2) 0.74801(2) 0.02984(6) Uani 1 1 d . . . . .
O1 O 0.6549(2) 0.4647(2) 0.71663(18) 0.0377(5) Uani 1 1 d . . . . .
O2 O 0.7713(2) 0.4719(2) 0.87174(17) 0.0340(4) Uani 1 1 d . . . . .
O3 O 0.66726(18) 0.49955(18) 0.19515(15) 0.0272(4) Uani 1 1 d . . . . .
O4 O 0.84713(16) 0.56965(17) 0.25542(19) 0.0281(3) Uani 1 1 d . . . . .
N1 N 0.85732(18) 0.3724(2) 0.60456(16) 0.0212(4) Uani 1 1 d . . . . .
N2 N 0.83815(18) 0.39257(19) 0.42486(15) 0.0197(3) Uani 1 1 d . . . . .
C1 C 0.7816(2) 0.3586(2) 0.51813(18) 0.0229(4) Uani 1 1 d . . . . .
H1 H 0.700205 0.329341 0.522580 0.027 Uiso 1 1 calc R U . . .
C2 C 0.9547(2) 0.4317(3) 0.4521(2) 0.0256(5) Uani 1 1 d . . . . .
H2 H 1.014610 0.461992 0.401676 0.031 Uiso 1 1 calc R U . . .
C3 C 0.9661(2) 0.4180(3) 0.5651(2) 0.0251(4) Uani 1 1 d . . . . .
H3 H 1.036133 0.436569 0.608818 0.030 Uiso 1 1 calc R U . . .
C4 C 0.8303(2) 0.3399(2) 0.72234(18) 0.0235(4) Uani 1 1 d . . . . .
H4 H 0.908130 0.337439 0.766023 0.028 Uiso 1 1 calc R U . . .
C5 C 0.7450(2) 0.4362(2) 0.77440(19) 0.0261(5) Uani 1 1 d . . . . .
C6 C 0.7688(2) 0.2135(2) 0.72730(18) 0.0255(4) Uani 1 1 d . . . . .
H6 H 0.692760 0.216887 0.681085 0.031 Uiso 1 1 calc R U . . .
C7 C 0.8510(4) 0.1154(3) 0.6781(3) 0.0448(8) Uani 1 1 d . . . . .
H7A H 0.925878 0.109621 0.722738 0.067 Uiso 1 1 calc R U . . .
H7B H 0.871720 0.136519 0.600333 0.067 Uiso 1 1 calc R U . . .
H7C H 0.808518 0.036833 0.679382 0.067 Uiso 1 1 calc R U . . .
C8 C 0.7331(3) 0.1808(3) 0.8471(2) 0.0363(6) Uani 1 1 d . . . . .
H8A H 0.695899 0.099614 0.848202 0.054 Uiso 1 1 calc R U . . .
H8B H 0.674605 0.240863 0.875521 0.054 Uiso 1 1 calc R U . . .
H8C H 0.805939 0.180920 0.894881 0.054 Uiso 1 1 calc R U . . .
C9 C 0.7869(2) 0.3711(2) 0.31253(17) 0.0195(4) Uani 1 1 d . . . . .
H9 H 0.706316 0.329696 0.321766 0.023 Uiso 1 1 calc R U . . .
C10 C 0.76611(19) 0.49058(19) 0.2491(2) 0.0206(3) Uani 1 1 d . . . . .
C11 C 0.8713(2) 0.2854(2) 0.2461(2) 0.0252(4) Uani 1 1 d . . . . .
H11 H 0.952348 0.326070 0.237811 0.030 Uiso 1 1 calc R U . . .
C12 C 0.8900(3) 0.1653(3) 0.3087(3) 0.0384(6) Uani 1 1 d . . . . .
H12A H 0.811031 0.125456 0.320182 0.058 Uiso 1 1 calc R U . . .
H12B H 0.928078 0.181426 0.381686 0.058 Uiso 1 1 calc R U . . .
H12C H 0.943020 0.111823 0.264284 0.058 Uiso 1 1 calc R U . . .
C13 C 0.8204(3) 0.2615(3) 0.1293(2) 0.0378(6) Uani 1 1 d . . . . .
H13A H 0.873753 0.204425 0.089410 0.057 Uiso 1 1 calc R U . . .
H13B H 0.816079 0.338412 0.087508 0.057 Uiso 1 1 calc R U . . .
H13C H 0.738536 0.226417 0.135654 0.057 Uiso 1 1 calc R U . . .

loop_
_atom_site_aniso_label
_atom_site_aniso_U_11
_atom_site_aniso_U_22
_atom_site_aniso_U_33
_atom_site_aniso_U_23
_atom_site_aniso_U_13
_atom_site_aniso_U_12
Ag1 0.02771(9) 0.03633(11) 0.02549(9) 0.00062(7) 0.00256(7) 0.00228(7)
O1 0.0358(10) 0.0506(13) 0.0266(9) -0.0034(8) -0.0012(7) 0.0179(9)
O2 0.0346(11) 0.0446(12) 0.0228(8) -0.0100(8) 0.0032(7) -0.0048(8)
O3 0.0287(9) 0.0323(9) 0.0206(8) 0.0037(7) -0.0029(7) 0.0038(7)
O4 0.0287(8) 0.0264(8) 0.0291(8) 0.0030(8) 0.0047(8) -0.0042(6)
N1 0.0208(9) 0.0291(10) 0.0138(7) -0.0001(7) 0.0000(6) -0.0011(7)
N2 0.0188(8) 0.0262(9) 0.0141(7) 0.0001(7) 0.0006(6) -0.0016(7)
C1 0.0191(9) 0.0341(11) 0.0153(9) 0.0022(8) 0.0007(7) -0.0020(8)
C2 0.0201(10) 0.0332(13) 0.0234(10) 0.0010(9) 0.0010(8) -0.0065(8)
C3 0.0210(10) 0.0317(12) 0.0227(10) -0.0013(9) -0.0016(8) -0.0040(8)
C4 0.0242(10) 0.0327(12) 0.0135(9) 0.0005(8) -0.0012(7) 0.0002(8)
C5 0.0285(11) 0.0290(12) 0.0209(10) -0.0007(8) 0.0044(8) -0.0015(9)
C6 0.0318(11) 0.0279(11) 0.0167(9) 0.0007(8) -0.0010(8) -0.0012(8)
C7 0.065(2) 0.0317(14) 0.0381(15) -0.0032(12) 0.0128(15) 0.0073(14)
C8 0.0489(17) 0.0375(14) 0.0223(11) 0.0067(10) 0.0048(11) -0.0036(12)
C9 0.0207(9) 0.0242(10) 0.0137(8) 0.0004(7) 0.0006(7) -0.0008(7)
C10 0.0235(9) 0.0236(9) 0.0145(8) 0.0011(8) 0.0038(9) 0.0026(7)
C11 0.0282(10) 0.0259(10) 0.0216(9) -0.0035(9) -0.0005(10) 0.0043(7)
C12 0.0494(17) 0.0261(12) 0.0398(15) 0.0014(11) -0.0057(13) 0.0093(11)
C13 0.0459(17) 0.0430(16) 0.0246(11) -0.0113(11) -0.0051(11) 0.0113(12)

loop_
_atom_type_symbol
_atom_type_description
_atom_type_scat_dispersion_real
_atom_type_scat_dispersion_imag
_atom_type_scat_source
C C 0.0033 0.0016 'International Tables Vol C Tables 4.2.6.8 and 6.1.1.4'
H H 0.0000 0.0000 'International Tables Vol C Tables 4.2.6.8 and 6.1.1.4'
Ag Ag -0.8971 1.1015 'International Tables Vol C Tables 4.2.6.8 and 6.1.1.4'
N N 0.0061 0.0033 'International Tables Vol C Tables 4.2.6.8 and 6.1.1.4'
O O 0.0106 0.0060 'International Tables Vol C Tables 4.2.6.8 and 6.1.1.4'

loop_
_geom_angle_atom_site_label_1
_geom_angle_atom_site_label_2
_geom_angle_atom_site_label_3
_geom_angle
_geom_angle_site_symmetry_1
_geom_angle_site_symmetry_3
_geom_angle_publ_flag
O1 Ag1 O2 112.49(8) . 3_654 ?
O1 Ag1 O3 99.82(8) . 2_665 ?
O2 Ag1 O3 105.61(8) 3_654 2_665 ?
O1 Ag1 O3 112.46(7) . 3_655 ?
O2 Ag1 O3 115.50(7) 3_654 3_655 ?
O3 Ag1 O3 109.50(6) 2_665 3_655 ?
C5 O1 Ag1 129.25(18) . . ?
C5 O2 Ag1 116.23(18) . 4_565 ?
C10 O3 Ag1 122.40(15) . 2_664 ?
C10 O3 Ag1 134.97(16) . 4_564 ?
Ag1 O3 Ag1 90.60(7) 2_664 4_564 ?
C1 N1 C3 108.6(2) . . ?
C1 N1 C4 125.5(2) . . ?
C3 N1 C4 125.8(2) . . ?
C1 N2 C2 108.9(2) . . ?
C1 N2 C9 122.5(2) . . ?
C2 N2 C9 127.93(19) . . ?
N2 C1 N1 108.8(2) . . ?
N2 C1 H1 125.6 . . ?
N1 C1 H1 125.6 . . ?
C3 C2 N2 106.4(2) . . ?
C3 C2 H2 126.8 . . ?
N2 C2 H2 126.8 . . ?
C2 C3 N1 107.3(2) . . ?
C2 C3 H3 126.3 . . ?
N1 C3 H3 126.3 . . ?
N1 C4 C5 109.8(2) . . ?
N1 C4 C6 109.92(18) . . ?
C5 C4 C6 109.6(2) . . ?
N1 C4 H4 109.2 . . ?
C5 C4 H4 109.2 . . ?
C6 C4 H4 109.2 . . ?
O1 C5 O2 127.9(3) . . ?
O1 C5 C4 115.6(2) . . ?
O2 C5 C4 116.4(2) . . ?
C8 C6 C7 110.3(2) . . ?
C8 C6 C4 111.1(2) . . ?
C7 C6 C4 111.2(2) . . ?
C8 C6 H6 108.0 . . ?
C7 C6 H6 108.0 . . ?
C4 C6 H6 108.0 . . ?
C6 C7 H7A 109.5 . . ?
C6 C7 H7B 109.5 . . ?
H7A C7 H7B 109.5 . . ?
C6 C7 H7C 109.5 . . ?
H7A C7 H7C 109.5 . . ?
H7B C7 H7C 109.5 . . ?
C6 C8 H8A 109.5 . . ?
C6 C8 H8B 109.5 . . ?
H8A C8 H8B 109.5 . . ?
C6 C8 H8C 109.5 . . ?
H8A C8 H8C 109.5 . . ?
H8B C8 H8C 109.5 . . ?
N2 C9 C10 111.61(19) . . ?
N2 C9 C11 109.61(19) . . ?
C10 C9 C11 111.11(18) . . ?
N2 C9 H9 108.1 . . ?
C10 C9 H9 108.1 . . ?
C11 C9 H9 108.1 . . ?
O4 C10 O3 126.1(2) . . ?
O4 C10 C9 117.5(2) . . ?
O3 C10 C9 116.4(2) . . ?
C13 C11 C12 110.3(2) . . ?
C13 C11 C9 110.7(2) . . ?
C12 C11 C9 111.0(2) . . ?
C13 C11 H11 108.2 . . ?
C12 C11 H11 108.2 . . ?
C9 C11 H11 108.2 . . ?
C11 C12 H12A 109.5 . . ?
C11 C12 H12B 109.5 . . ?
H12A C12 H12B 109.5 . . ?
C11 C12 H12C 109.5 . . ?
H12A C12 H12C 109.5 . . ?
H12B C12 H12C 109.5 . . ?
C11 C13 H13A 109.5 . . ?
C11 C13 H13B 109.5 . . ?
H13A C13 H13B 109.5 . . ?
C11 C13 H13C 109.5 . . ?
H13A C13 H13C 109.5 . . ?
H13B C13 H13C 109.5 . . ?

loop_
_geom_bond_atom_site_label_1
_geom_bond_atom_site_label_2
_geom_bond_distance
_geom_bond_site_symmetry_2
_geom_bond_publ_flag
Ag1 O1 2.256(2) . ?
Ag1 O2 2.327(2) 3_654 ?
Ag1 O3 2.401(2) 2_665 ?
Ag1 O3 2.4323(18) 3_655 ?
O1 C5 1.244(3) . ?
O2 C5 1.256(3) . ?
O3 C10 1.264(3) . ?
O4 C10 1.244(3) . ?
N1 C1 1.331(3) . ?
N1 C3 1.376(3) . ?
N1 C4 1.476(3) . ?
N2 C1 1.325(3) . ?
N2 C2 1.386(3) . ?
N2 C9 1.469(3) . ?
C1 H1 0.9500 . ?
C2 C3 1.359(3) . ?
C2 H2 0.9500 . ?
C3 H3 0.9500 . ?
C4 C5 1.541(4) . ?
C4 C6 1.544(4) . ?
C4 H4 1.0000 . ?
C6 C8 1.521(3) . ?
C6 C7 1.521(4) . ?
C6 H6 1.0000 . ?
C7 H7A 0.9800 . ?
C7 H7B 0.9800 . ?
C7 H7C 0.9800 . ?
C8 H8A 0.9800 . ?
C8 H8B 0.9800 . ?
C8 H8C 0.9800 . ?
C9 C10 1.530(3) . ?
C9 C11 1.538(3) . ?
C9 H9 1.0000 . ?
C11 C13 1.520(4) . ?
C11 C12 1.528(4) . ?
C11 H11 1.0000 . ?
C12 H12A 0.9800 . ?
C12 H12B 0.9800 . ?
C12 H12C 0.9800 . ?
C13 H13A 0.9800 . ?
C13 H13B 0.9800 . ?
C13 H13C 0.9800 . ?
